data_1514415
loop_
_publ_author_name
'Nako, Adi E.'
'White, Andrew J. P.'
'Crimmin, Mark R.'

_publ_section_title
;
 A metal--amide dependent, catalytic C--H functionalisation of
 triphenylphosphonium methylide
;
_journal_issue 2
_journal_name_full 'Chemical Science'
_journal_page_first 691
_journal_paper_doi 10.1039/c2sc21123h
_journal_volume 4
_journal_year 2013
_chemical_formula_moiety 'C31 H52 N2 P Si4 Y'
_chemical_formula_sum 'C31 H52 N2 P Si4 Y'
_chemical_formula_weight 684.99
_chemical_name_systematic
;
?
;
_space_group_IT_number 14
_symmetry_cell_setting monoclinic
_symmetry_space_group_name_Hall '-P 2ybc'
_symmetry_space_group_name_H-M 'P 1 21/c 1'
_atom_sites_solution_hydrogens geom
_atom_sites_solution_primary direct
_atom_sites_solution_secondary difmap
_audit_creation_method SHELXL-97
_cell_angle_alpha 90.00
_cell_angle_beta 100.7824(19)
_cell_angle_gamma 90.00
_cell_formula_units_Z 4
_cell_length_a 11.1459(3)
_cell_length_b 20.7732(4)
_cell_length_c 16.6276(3)
_cell_measurement_reflns_used 9849
_cell_measurement_temperature 173
_cell_measurement_theta_max 32.5938
_cell_measurement_theta_min 2.9786
_cell_volume 3781.92(14)
_computing_cell_refinement 'CrysAlis RED, Oxford Diffraction Ltd'
_computing_data_collection 'CrysAlis CCD, Oxford Diffraction Ltd'
_computing_data_reduction 'CrysAlis RED, Oxford Diffraction Ltd'
_computing_molecular_graphics 'Bruker SHELXTL'
_computing_publication_material 'Bruker SHELXTL'
_computing_structure_refinement 'SHELXL-97 (Sheldrick, 1997)'
_computing_structure_solution 'SHELXS-97 (Sheldrick, 1990)'
_diffrn_ambient_temperature 173
_diffrn_detector_area_resol_mean 15.9825
_diffrn_measured_fraction_theta_full 0.991
_diffrn_measured_fraction_theta_max 0.915
_diffrn_measurement_device_type 'OD Xcalibur 3'
_diffrn_measurement_method 'omega scans'
_diffrn_radiation_monochromator graphite
_diffrn_radiation_source 'Enhance (Mo) X-ray Source'
_diffrn_radiation_type MoK\a
_diffrn_radiation_wavelength 0.71073
_diffrn_reflns_av_R_equivalents 0.0382
_diffrn_reflns_av_sigmaI/netI 0.0575
_diffrn_reflns_limit_h_max 15
_diffrn_reflns_limit_h_min -12
_diffrn_reflns_limit_k_max 31
_diffrn_reflns_limit_k_min -25
_diffrn_reflns_limit_l_max 24
_diffrn_reflns_limit_l_min -24
_diffrn_reflns_number 39613
_diffrn_reflns_theta_full 31.00
_diffrn_reflns_theta_max 32.67
_diffrn_reflns_theta_min 2.98
_exptl_absorpt_coefficient_mu 1.732
_exptl_absorpt_correction_T_max 0.732
_exptl_absorpt_correction_T_min 0.525
_exptl_absorpt_correction_type analytical
_exptl_absorpt_process_details
;
CrysAlisPro, Agilent Technologies,
Version 1.171.35.11 (release 16-05-2011 CrysAlis171 .NET)
(compiled May 16 2011,17:55:39)
Analytical numeric absorption correction using a multifaceted crystal
model based on expressions derived by R.C. Clark & J.S. Reid.
(Clark, R. C. & Reid, J. S. (1995). Acta Cryst. A51, 887-897)
;
_exptl_crystal_colour Colourless
_exptl_crystal_density_diffrn 1.203
_exptl_crystal_density_method 'not measured'
_exptl_crystal_description tablets
_exptl_crystal_F_000 1448
_exptl_crystal_size_max 0.49
_exptl_crystal_size_mid 0.39
_exptl_crystal_size_min 0.22
_refine_diff_density_max 0.524
_refine_diff_density_min -0.415
_refine_diff_density_rms 0.071
_refine_ls_extinction_method none
_refine_ls_goodness_of_fit_ref 1.041
_refine_ls_hydrogen_treatment constr
_refine_ls_matrix_type full
_refine_ls_number_parameters 352
_refine_ls_number_reflns 12694
_refine_ls_number_restraints 0
_refine_ls_restrained_S_all 1.041
_refine_ls_R_factor_all 0.0829
_refine_ls_R_factor_gt 0.0406
_refine_ls_shift/su_max 0.001
_refine_ls_shift/su_mean 0.000
_refine_ls_structure_factor_coef Fsqd
_refine_ls_weighting_details 'calc w=1/[\s^2^(Fo^2^)+(0.0414P)^2^+0.0000P] where P=(Fo^2^+2Fc^2^)/3'
_refine_ls_weighting_scheme calc
_refine_ls_wR_factor_gt 0.0841
_refine_ls_wR_factor_ref 0.0923
_reflns_number_gt 8602
_reflns_number_total 12694
_reflns_threshold_expression >2sigma(I)
_cod_data_source_file c2sc21123h.txt
_cod_data_source_block 2c
_cod_depositor_comments
;
The following automatic conversions were performed:

'_symmetry_cell_setting' value 'Monoclinic' changed to 'monoclinic'
according to
/usr/data/users/saulius/automatic-downloads/retrospective/RSC/lib/dictionaries/cif_core.dic
dictionary named 'cif_core.dic' version 2.4.2 from 2011-04-26.

Automatic conversion script
Id: cif_fix_values 2281 2013-09-26 08:29:07Z andrius 
;
_cod_original_sg_symbol_H-M P2(1)/c
_cod_database_code 1514415

loop_
_symmetry_equiv_pos_as_xyz
'x, y, z'
'-x, y+1/2, -z+1/2'
'-x, -y, -z'
'x, -y-1/2, z-1/2'

loop_
_atom_site_label
_atom_site_type_symbol
_atom_site_fract_x
_atom_site_fract_y
_atom_site_fract_z
_atom_site_U_iso_or_equiv
_atom_site_adp_type
_atom_site_occupancy
_atom_site_symmetry_multiplicity
_atom_site_calc_flag
_atom_site_refinement_flags
Y Y 0.273826(16) 0.236686(8) 0.404571(9) 0.02283(5) Uani 1 1 d .
C1 C 0.40053(17) 0.20917(9) 0.53948(10) 0.0289(4) Uani 1 1 d .
H1A H 0.4046 0.2462 0.5774 0.035 Uiso 1 1 calc R
H1B H 0.3648 0.1720 0.5640 0.035 Uiso 1 1 calc R
P2 P 0.54553(4) 0.19011(2) 0.52255(3) 0.02542(10) Uani 1 1 d .
C3 C 0.53393(17) 0.15199(8) 0.42399(10) 0.0267(4) Uani 1 1 d .
C4 C 0.43552(17) 0.17327(8) 0.36301(10) 0.0267(4) Uani 1 1 d .
C5 C 0.43539(19) 0.14613(9) 0.28512(11) 0.0346(4) Uani 1 1 d .
H5A H 0.3725 0.1584 0.2410 0.042 Uiso 1 1 calc R
C6 C 0.5223(2) 0.10247(10) 0.26983(12) 0.0396(5) Uani 1 1 d .
H6A H 0.5175 0.0856 0.2162 0.048 Uiso 1 1 calc R
C7 C 0.6155(2) 0.08340(10) 0.33155(13) 0.0432(5) Uani 1 1 d .
H7A H 0.6752 0.0536 0.3207 0.052 Uiso 1 1 calc R
C8 C 0.62169(19) 0.10797(9) 0.40986(12) 0.0371(5) Uani 1 1 d .
H8A H 0.6851 0.0949 0.4532 0.045 Uiso 1 1 calc R
C9 C 0.63070(17) 0.26413(8) 0.52058(11) 0.0290(4) Uani 1 1 d .
C10 C 0.6934(2) 0.27692(10) 0.45864(13) 0.0418(5) Uani 1 1 d .
H10A H 0.6934 0.2463 0.4162 0.050 Uiso 1 1 calc R
C11 C 0.7569(2) 0.33443(12) 0.45790(15) 0.0535(6) Uani 1 1 d .
H11A H 0.7992 0.3432 0.4145 0.064 Uiso 1 1 calc R
C12 C 0.7588(2) 0.37846(11) 0.51912(15) 0.0519(6) Uani 1 1 d .
H12A H 0.8026 0.4176 0.5184 0.062 Uiso 1 1 calc R
C13 C 0.6972(2) 0.36598(11) 0.58172(14) 0.0490(6) Uani 1 1 d .
H13A H 0.6989 0.3965 0.6244 0.059 Uiso 1 1 calc R
C14 C 0.6329(2) 0.30939(9) 0.58292(12) 0.0393(5) Uani 1 1 d .
H14A H 0.5901 0.3012 0.6262 0.047 Uiso 1 1 calc R
C15 C 0.63708(17) 0.13868(9) 0.59890(10) 0.0292(4) Uani 1 1 d .
C16 C 0.7551(2) 0.15431(10) 0.63606(12) 0.0425(5) Uani 1 1 d .
H16A H 0.7914 0.1929 0.6214 0.051 Uiso 1 1 calc R
C17 C 0.8206(2) 0.11374(12) 0.69468(13) 0.0545(6) Uani 1 1 d .
H17A H 0.9020 0.1243 0.7196 0.065 Uiso 1 1 calc R
C18 C 0.7678(2) 0.05852(11) 0.71667(13) 0.0526(6) Uani 1 1 d .
H18A H 0.8121 0.0314 0.7578 0.063 Uiso 1 1 calc R
C19 C 0.6516(2) 0.04215(11) 0.67970(14) 0.0516(6) Uani 1 1 d .
H19A H 0.6159 0.0034 0.6944 0.062 Uiso 1 1 calc R
C20 C 0.5861(2) 0.08218(10) 0.62077(13) 0.0427(5) Uani 1 1 d .
H20A H 0.5055 0.0707 0.5952 0.051 Uiso 1 1 calc R
N21 N 0.11623(13) 0.16822(7) 0.37921(8) 0.0232(3) Uani 1 1 d .
Si22 Si 0.08879(5) 0.10730(2) 0.44310(3) 0.02591(11) Uani 1 1 d .
C23 C 0.2290(2) 0.05759(10) 0.47798(13) 0.0460(5) Uani 1 1 d .
H23A H 0.2957 0.0854 0.5047 0.069 Uiso 1 1 calc R
H23B H 0.2527 0.0365 0.4306 0.069 Uiso 1 1 calc R
H23C H 0.2120 0.0249 0.5168 0.069 Uiso 1 1 calc R
C24 C 0.0383(3) 0.13997(11) 0.53564(14) 0.0713(9) Uani 1 1 d .
H24A H -0.0356 0.1660 0.5189 0.107 Uiso 1 1 calc R
H24B H 0.1032 0.1669 0.5666 0.107 Uiso 1 1 calc R
H24C H 0.0206 0.1043 0.5702 0.107 Uiso 1 1 calc R
C25 C -0.0317(2) 0.04951(12) 0.39441(14) 0.0628(8) Uani 1 1 d .
H25A H -0.1080 0.0729 0.3751 0.094 Uiso 1 1 calc R
H25B H -0.0449 0.0171 0.4347 0.094 Uiso 1 1 calc R
H25C H -0.0054 0.0283 0.3480 0.094 Uiso 1 1 calc R
Si26 Si 0.02972(5) 0.18152(2) 0.28498(3) 0.02743(12) Uani 1 1 d .
C27 C -0.1285(2) 0.20906(11) 0.28823(14) 0.0492(6) Uani 1 1 d .
H27A H -0.1252 0.2455 0.3261 0.074 Uiso 1 1 calc R
H27B H -0.1745 0.1737 0.3070 0.074 Uiso 1 1 calc R
H27C H -0.1690 0.2225 0.2333 0.074 Uiso 1 1 calc R
C28 C 0.1057(2) 0.24846(9) 0.23629(11) 0.0417(5) Uani 1 1 d .
H28A H 0.1122 0.2868 0.2713 0.063 Uiso 1 1 calc R
H28B H 0.0567 0.2587 0.1825 0.063 Uiso 1 1 calc R
H28C H 0.1874 0.2347 0.2299 0.063 Uiso 1 1 calc R
C29 C 0.0222(2) 0.11191(10) 0.21239(12) 0.0489(6) Uani 1 1 d .
H29A H -0.0172 0.0752 0.2340 0.073 Uiso 1 1 calc R
H29B H 0.1051 0.0998 0.2064 0.073 Uiso 1 1 calc R
H29C H -0.0252 0.1243 0.1589 0.073 Uiso 1 1 calc R
N31 N 0.27053(14) 0.34459(7) 0.39646(8) 0.0280(3) Uani 1 1 d .
Si32 Si 0.18966(5) 0.37786(2) 0.46316(3) 0.03230(13) Uani 1 1 d .
C33 C 0.2853(3) 0.42185(13) 0.55069(13) 0.0622(7) Uani 1 1 d .
H33A H 0.3268 0.4579 0.5296 0.093 Uiso 1 1 calc R
H33B H 0.3462 0.3924 0.5810 0.093 Uiso 1 1 calc R
H33C H 0.2329 0.4382 0.5873 0.093 Uiso 1 1 calc R
C34 C 0.1137(2) 0.31001(10) 0.50943(12) 0.0412(5) Uani 1 1 d .
H34A H 0.0621 0.2855 0.4658 0.062 Uiso 1 1 calc R
H34B H 0.0633 0.3276 0.5465 0.062 Uiso 1 1 calc R
H34C H 0.1763 0.2816 0.5400 0.062 Uiso 1 1 calc R
C35 C 0.0637(3) 0.43306(12) 0.41521(15) 0.0645(7) Uani 1 1 d .
H35A H 0.0983 0.4697 0.3902 0.097 Uiso 1 1 calc R
H35B H 0.0199 0.4487 0.4572 0.097 Uiso 1 1 calc R
H35C H 0.0071 0.4097 0.3730 0.097 Uiso 1 1 calc R
Si36 Si 0.34615(6) 0.38621(3) 0.33235(3) 0.03681(14) Uani 1 1 d .
C37 C 0.2389(3) 0.42968(13) 0.24918(14) 0.0730(9) Uani 1 1 d .
H37A H 0.1802 0.3990 0.2193 0.110 Uiso 1 1 calc R
H37B H 0.2857 0.4496 0.2113 0.110 Uiso 1 1 calc R
H37D H 0.1951 0.4631 0.2736 0.110 Uiso 1 1 calc R
C38 C 0.4559(2) 0.44725(11) 0.38590(14) 0.0549(6) Uani 1 1 d .
H38A H 0.5132 0.4263 0.4300 0.082 Uiso 1 1 calc R
H38D H 0.4108 0.4809 0.4090 0.082 Uiso 1 1 calc R
H38B H 0.5011 0.4665 0.3468 0.082 Uiso 1 1 calc R
C39 C 0.4364(3) 0.32906(11) 0.27988(14) 0.0605(7) Uani 1 1 d .
H39D H 0.4942 0.3054 0.3210 0.091 Uiso 1 1 calc R
H39A H 0.4814 0.3533 0.2445 0.091 Uiso 1 1 calc R
H39B H 0.3808 0.2986 0.2467 0.091 Uiso 1 1 calc R

loop_
_atom_site_aniso_label
_atom_site_aniso_U_11
_atom_site_aniso_U_22
_atom_site_aniso_U_33
_atom_site_aniso_U_23
_atom_site_aniso_U_13
_atom_site_aniso_U_12
Y 0.02404(9) 0.01849(8) 0.02550(8) 0.00093(6) 0.00343(6) -0.00092(7)
C1 0.0242(10) 0.0341(10) 0.0289(9) -0.0010(8) 0.0061(7) 0.0026(8)
P2 0.0230(2) 0.0255(2) 0.0272(2) -0.00231(18) 0.00289(18) 0.00171(19)
C3 0.0254(10) 0.0238(8) 0.0325(9) -0.0047(7) 0.0092(7) -0.0031(7)
C4 0.0302(10) 0.0225(8) 0.0293(9) -0.0022(7) 0.0101(7) -0.0046(7)
C5 0.0394(12) 0.0324(10) 0.0320(9) -0.0050(8) 0.0067(8) -0.0041(9)
C6 0.0453(13) 0.0371(11) 0.0399(11) -0.0171(9) 0.0166(9) -0.0088(10)
C7 0.0371(13) 0.0351(11) 0.0610(13) -0.0191(10) 0.0185(10) 0.0024(10)
C8 0.0287(11) 0.0352(11) 0.0467(11) -0.0085(9) 0.0050(9) 0.0026(9)
C9 0.0244(10) 0.0260(9) 0.0338(9) -0.0008(8) -0.0016(7) 0.0026(8)
C10 0.0397(13) 0.0387(11) 0.0484(12) -0.0096(10) 0.0119(10) -0.0100(10)
C11 0.0474(15) 0.0498(14) 0.0657(15) -0.0004(12) 0.0171(12) -0.0163(12)
C12 0.0392(14) 0.0339(12) 0.0769(16) -0.0010(12) -0.0041(12) -0.0096(10)
C13 0.0481(15) 0.0349(12) 0.0584(14) -0.0140(10) -0.0047(11) -0.0001(10)
C14 0.0417(13) 0.0345(11) 0.0395(11) -0.0051(9) 0.0015(9) 0.0002(9)
C15 0.0274(10) 0.0293(9) 0.0308(9) 0.0009(8) 0.0052(7) 0.0053(8)
C16 0.0389(13) 0.0361(11) 0.0474(12) 0.0050(10) -0.0050(9) 0.0005(10)
C17 0.0463(15) 0.0495(14) 0.0582(14) 0.0071(11) -0.0149(11) 0.0055(12)
C18 0.0601(17) 0.0467(14) 0.0475(13) 0.0123(11) 0.0011(11) 0.0182(12)
C19 0.0557(16) 0.0373(12) 0.0643(14) 0.0161(11) 0.0170(12) 0.0057(11)
C20 0.0321(12) 0.0402(12) 0.0548(12) 0.0068(10) 0.0051(10) 0.0009(10)
N21 0.0254(8) 0.0225(7) 0.0213(6) 0.0022(6) 0.0032(6) -0.0032(6)
Si22 0.0293(3) 0.0226(2) 0.0258(2) 0.00541(19) 0.0051(2) -0.0024(2)
C23 0.0433(14) 0.0368(11) 0.0552(12) 0.0150(10) 0.0021(10) 0.0035(10)
C24 0.130(3) 0.0408(13) 0.0610(15) 0.0152(12) 0.0644(17) 0.0138(15)
C25 0.0557(16) 0.0605(15) 0.0608(14) 0.0357(12) -0.0187(12) -0.0334(13)
Si26 0.0336(3) 0.0256(2) 0.0211(2) 0.00294(19) 0.0000(2) -0.0059(2)
C27 0.0386(13) 0.0492(13) 0.0544(13) 0.0108(11) -0.0052(10) 0.0031(11)
C28 0.0604(16) 0.0371(11) 0.0250(9) 0.0080(8) 0.0013(9) -0.0138(10)
C29 0.0693(18) 0.0429(12) 0.0338(10) -0.0068(9) 0.0076(10) -0.0171(12)
N31 0.0368(9) 0.0203(7) 0.0248(7) 0.0026(6) 0.0006(6) -0.0031(7)
Si32 0.0416(3) 0.0223(2) 0.0306(3) -0.0041(2) 0.0005(2) -0.0002(2)
C33 0.077(2) 0.0658(17) 0.0429(12) -0.0230(12) 0.0085(12) -0.0242(15)
C34 0.0484(14) 0.0365(11) 0.0432(11) -0.0039(9) 0.0199(10) 0.0005(10)
C35 0.070(2) 0.0460(14) 0.0752(16) 0.0017(13) 0.0085(14) 0.0241(13)
Si36 0.0500(4) 0.0259(3) 0.0325(3) 0.0079(2) 0.0027(2) -0.0126(3)
C37 0.089(2) 0.0636(17) 0.0572(14) 0.0373(13) -0.0106(14) -0.0223(16)
C38 0.0606(17) 0.0429(13) 0.0601(14) 0.0011(11) 0.0080(12) -0.0217(12)
C39 0.089(2) 0.0484(14) 0.0545(14) 0.0004(12) 0.0393(14) -0.0200(14)

loop_
_atom_type_symbol
_atom_type_description
_atom_type_scat_dispersion_real
_atom_type_scat_dispersion_imag
_atom_type_scat_source
C C 0.0033 0.0016 'International Tables Vol C Tables 4.2.6.8 and 6.1.1.4'
H H 0.0000 0.0000 'International Tables Vol C Tables 4.2.6.8 and 6.1.1.4'
N N 0.0061 0.0033 'International Tables Vol C Tables 4.2.6.8 and 6.1.1.4'
Si Si 0.0817 0.0704 'International Tables Vol C Tables 4.2.6.8 and 6.1.1.4'
P P 0.1023 0.0942 'International Tables Vol C Tables 4.2.6.8 and 6.1.1.4'
Y Y -2.7962 3.5667 'International Tables Vol C Tables 4.2.6.8 and 6.1.1.4'

loop_
_geom_angle_atom_site_label_1
_geom_angle_atom_site_label_2
_geom_angle_atom_site_label_3
_geom_angle
N21 Y N31 128.29(5)
N21 Y C4 101.49(6)
N31 Y C4 121.86(6)
N21 Y C1 108.52(6)
N31 Y C1 106.51(6)
C4 Y C1 78.80(6)
P2 C1 Y 107.17(8)
C1 P2 C3 109.67(9)
C1 P2 C9 108.43(9)
C3 P2 C9 107.78(9)
C1 P2 C15 115.98(9)
C3 P2 C15 108.17(8)
C9 P2 C15 106.49(8)
C8 C3 C4 123.96(16)
C8 C3 P2 120.61(14)
C4 C3 P2 115.31(13)
C5 C4 C3 113.54(17)
C5 C4 Y 127.05(14)
C3 C4 Y 118.71(12)
C6 C5 C4 123.30(19)
C7 C6 C5 120.57(18)
C6 C7 C8 119.48(19)
C7 C8 C3 119.15(19)
C10 C9 C14 119.03(18)
C10 C9 P2 121.30(15)
C14 C9 P2 119.67(16)
C9 C10 C11 120.3(2)
C12 C11 C10 120.4(2)
C11 C12 C13 119.9(2)
C12 C13 C14 120.4(2)
C13 C14 C9 120.0(2)
C20 C15 C16 119.03(18)
C20 C15 P2 118.55(15)
C16 C15 P2 122.42(15)
C15 C16 C17 120.1(2)
C18 C17 C16 120.0(2)
C19 C18 C17 120.4(2)
C18 C19 C20 119.9(2)
C15 C20 C19 120.5(2)
Si26 N21 Si22 123.63(8)
Si26 N21 Y 111.09(7)
Si22 N21 Y 125.20(7)
N21 Si22 C24 111.05(9)
N21 Si22 C25 113.72(8)
C24 Si22 C25 106.73(13)
N21 Si22 C23 111.30(9)
C24 Si22 C23 107.99(11)
C25 Si22 C23 105.69(11)
N21 Si26 C27 113.53(9)
N21 Si26 C29 114.63(9)
C27 Si26 C29 109.07(11)
N21 Si26 C28 106.99(8)
C27 Si26 C28 106.79(11)
C29 Si26 C28 105.17(10)
Si32 N31 Si36 125.69(9)
Si32 N31 Y 111.78(7)
Si36 N31 Y 122.49(8)
N31 Si32 C35 114.70(10)
N31 Si32 C33 114.26(10)
C35 Si32 C33 107.72(12)
N31 Si32 C34 107.22(8)
C35 Si32 C34 105.94(12)
C33 Si32 C34 106.37(11)
N31 Si36 C38 113.62(9)
N31 Si36 C39 109.86(9)
C38 Si36 C39 106.94(12)
N31 Si36 C37 112.41(11)
C38 Si36 C37 107.09(12)
C39 Si36 C37 106.53(13)

loop_
_geom_bond_atom_site_label_1
_geom_bond_atom_site_label_2
_geom_bond_distance
Y N21 2.2381(14)
Y N31 2.2454(15)
Y C4 2.4346(18)
Y C1 2.4835(17)
C1 P2 1.7373(19)
P2 C3 1.8028(17)
P2 C9 1.8106(19)
P2 C15 1.8194(18)
C3 C8 1.391(3)
C3 C4 1.418(2)
C4 C5 1.412(2)
C5 C6 1.385(3)
C6 C7 1.375(3)
C7 C8 1.388(3)
C9 C10 1.375(3)
C9 C14 1.396(3)
C10 C11 1.389(3)
C11 C12 1.366(3)
C12 C13 1.374(3)
C13 C14 1.379(3)
C15 C20 1.382(3)
C15 C16 1.383(3)
C16 C17 1.388(3)
C17 C18 1.370(3)
C18 C19 1.368(3)
C19 C20 1.384(3)
N21 Si26 1.7017(13)
N21 Si22 1.7161(14)
Si22 C24 1.863(2)
Si22 C25 1.869(2)
Si22 C23 1.873(2)
Si26 C27 1.865(2)
Si26 C29 1.875(2)
Si26 C28 1.887(2)
N31 Si32 1.7013(16)
N31 Si36 1.7119(15)
Si32 C35 1.871(2)
Si32 C33 1.873(2)
Si32 C34 1.881(2)
Si36 C38 1.868(2)
Si36 C39 1.874(3)
Si36 C37 1.881(2)
